data_4060545
_journal_name_full Organometallics
_journal_paper_doi 10.1021/om050118u
_journal_year 2005
_chemical_formula_sum 'C44 H102 Hg3 Si6'
_chemical_formula_weight 1401.57
_chemical_name_common 'Dimitry-25  3-Hg'
_space_group_IT_number 2
_symmetry_cell_setting triclinic
_symmetry_space_group_name_Hall '-P 1'
_symmetry_space_group_name_H-M 'P -1'
_cell_angle_alpha 75.65(2)
_cell_angle_beta 81.49(2)
_cell_angle_gamma 83.76(2)
_cell_formula_units_Z 2
_cell_length_a 12.074(2)
_cell_length_b 15.524(3)
_cell_length_c 16.676(3)
_cell_measurement_temperature 230(1)
_cell_volume 2986.4(9)
_diffrn_ambient_temperature 293(2)
_exptl_crystal_density_diffrn 1.559
_cod_depositor_comments
;
The following automatic conversions were performed:
'_symmetry_cell_setting' value 'Triclinic' changed to 'triclinic'
according to '/home/saulius/struct/CIF-dictionaries/cif_core.dic'
dictionary named 'cif_core.dic' version 2.4.1 from 2010-06-29.

Automatic conversion script
Id: cif_fix_enum 1527 2010-12-29 10:47:43Z saulius 
;
_cod_database_code 4060545

loop_
_symmetry_equiv_pos_as_xyz
'x, y, z'
'-x, -y, -z'

loop_
_atom_site_label
_atom_site_type_symbol
_atom_site_fract_x
_atom_site_fract_y
_atom_site_fract_z
_atom_site_U_iso_or_equiv
_atom_site_adp_type
_atom_site_occupancy
_atom_site_symmetry_multiplicity
_atom_site_calc_flag
_atom_site_refinement_flags
_atom_site_disorder_assembly
_atom_site_disorder_group
Hg1 Hg 0.47352(4) 0.21218(4) 0.11419(3) 0.04669(16) Uani 1 1 d . . .
Hg2 Hg 0.68303(4) 0.22189(3) 0.25761(2) 0.03407(14) Uani 1 1 d . . .
Hg3 Hg 0.75912(4) 0.42924(4) 0.32599(3) 0.04746(17) Uani 1 1 d . . .
Si1 Si 0.6761(3) 0.1776(2) 0.12471(18) 0.0365(8) Uani 1 1 d . . .
Si2 Si 0.7199(3) 0.0209(2) 0.1414(2) 0.0449(9) Uani 1 1 d . . .
Si3 Si 0.7740(3) 0.2724(3) 0.00821(19) 0.0451(9) Uani 1 1 d . . .
Si4 Si 0.6758(3) 0.2850(2) 0.38176(18) 0.0357(8) Uani 1 1 d . . .
Si5 Si 0.4814(3) 0.3142(2) 0.42576(19) 0.0398(8) Uani 1 1 d . . .
Si6 Si 0.8073(3) 0.2030(2) 0.47158(19) 0.0402(8) Uani 1 1 d . . .
C1 C 0.7666(13) -0.0072(10) 0.0388(7) 0.073(5) Uani 1 1 d . . .
H1A H 0.8339 0.0236 0.0120 0.109 Uiso 1 1 calc R . .
H1B H 0.7066 0.0118 0.0031 0.109 Uiso 1 1 calc R . .
H1C H 0.7838 -0.0717 0.0473 0.109 Uiso 1 1 calc R . .
C2 C 0.5863(11) -0.0388(8) 0.1881(7) 0.048(3) Uani 1 1 d D . .
C3 C 0.5107(13) -0.0271(10) 0.1198(8) 0.078(5) Uani 1 1 d D . .
H3A H 0.4704 0.0321 0.1117 0.117 Uiso 1 1 calc R . .
H3B H 0.4564 -0.0729 0.1363 0.117 Uiso 1 1 calc R . .
H3C H 0.5566 -0.0330 0.0676 0.117 Uiso 1 1 calc R . .
C4 C 0.5189(12) -0.0053(10) 0.2627(8) 0.068(4) Uani 1 1 d D . .
H4A H 0.5637 -0.0190 0.3094 0.102 Uiso 1 1 calc R . .
H4B H 0.4488 -0.0351 0.2802 0.102 Uiso 1 1 calc R . .
H4C H 0.5017 0.0593 0.2458 0.102 Uiso 1 1 calc R . .
C5 C 0.6111(14) -0.1390(9) 0.2195(9) 0.082(5) Uani 1 1 d D . .
H5A H 0.6571 -0.1502 0.2652 0.122 Uiso 1 1 calc R . .
H5B H 0.6517 -0.1637 0.1739 0.122 Uiso 1 1 calc R . .
H5C H 0.5403 -0.1674 0.2395 0.122 Uiso 1 1 calc R . .
C6 C 0.8440(11) -0.0190(8) 0.2054(7) 0.053(4) Uani 1 1 d D . .
C7 C 0.8940(14) -0.1125(10) 0.1976(10) 0.093(6) Uani 1 1 d D . .
H7A H 0.8473 -0.1575 0.2349 0.140 Uiso 1 1 calc R . .
H7B H 0.9703 -0.1221 0.2131 0.140 Uiso 1 1 calc R . .
H7C H 0.8962 -0.1173 0.1399 0.140 Uiso 1 1 calc R . .
C8 C 0.8093(12) -0.0213(9) 0.2977(7) 0.064(4) Uani 1 1 d D . .
H8A H 0.7499 -0.0622 0.3202 0.097 Uiso 1 1 calc R . .
H8B H 0.7815 0.0386 0.3040 0.097 Uiso 1 1 calc R . .
H8C H 0.8744 -0.0418 0.3282 0.097 Uiso 1 1 calc R . .
C9 C 0.9377(12) 0.0435(9) 0.1716(8) 0.070(5) Uani 1 1 d D . .
H9A H 0.9674 0.0391 0.1147 0.106 Uiso 1 1 calc R . .
H9B H 0.9980 0.0266 0.2073 0.106 Uiso 1 1 calc R . .
H9C H 0.9081 0.1049 0.1712 0.106 Uiso 1 1 calc R . .
C10 C 0.2964(12) 0.2397(9) 0.1010(7) 0.063(4) Uani 1 1 d D . .
C11 C 0.2431(14) 0.3116(12) 0.1438(11) 0.102(7) Uani 1 1 d D . .
H11A H 0.2478 0.3699 0.1043 0.153 Uiso 1 1 calc R . .
H11B H 0.2828 0.3108 0.1912 0.153 Uiso 1 1 calc R . .
H11C H 0.1641 0.3009 0.1638 0.153 Uiso 1 1 calc R . .
C12 C 0.2784(14) 0.2635(15) 0.0098(9) 0.110(7) Uani 1 1 d D . .
H12A H 0.3058 0.3222 -0.0172 0.166 Uiso 1 1 calc R . .
H12B H 0.1981 0.2651 0.0054 0.166 Uiso 1 1 calc R . .
H12C H 0.3195 0.2186 -0.0179 0.166 Uiso 1 1 calc R . .
C13 C 0.2358(15) 0.1584(12) 0.1440(11) 0.105(6) Uani 1 1 d D . .
H13A H 0.2839 0.1050 0.1373 0.158 Uiso 1 1 calc R . .
H13B H 0.1665 0.1600 0.1194 0.158 Uiso 1 1 calc R . .
H13C H 0.2172 0.1571 0.2035 0.158 Uiso 1 1 calc R . .
C14 C 0.6932(12) 0.2994(9) -0.0865(7) 0.063(4) Uani 1 1 d D . .
C15 C 0.6521(16) 0.2121(11) -0.0963(8) 0.103(7) Uani 1 1 d D . .
H15A H 0.7170 0.1717 -0.1089 0.155 Uiso 1 1 calc R . .
H15B H 0.6056 0.2257 -0.1420 0.155 Uiso 1 1 calc R . .
H15C H 0.6076 0.1835 -0.0443 0.155 Uiso 1 1 calc R . .
C16 C 0.5889(14) 0.3646(12) -0.0784(10) 0.094(6) Uani 1 1 d D . .
H16A H 0.6125 0.4247 -0.0853 0.141 Uiso 1 1 calc R . .
H16B H 0.5460 0.3457 -0.0232 0.141 Uiso 1 1 calc R . .
H16C H 0.5418 0.3648 -0.1215 0.141 Uiso 1 1 calc R . .
C17 C 0.7663(15) 0.3378(13) -0.1690(7) 0.109(8) Uani 1 1 d D . .
H17A H 0.8369 0.3005 -0.1729 0.163 Uiso 1 1 calc R . .
H17B H 0.7825 0.3987 -0.1704 0.163 Uiso 1 1 calc R . .
H17C H 0.7260 0.3385 -0.2160 0.163 Uiso 1 1 calc R . .
C18 C 0.8067(9) 0.3796(8) 0.0390(7) 0.051(3) Uani 1 1 d D . .
C19 C 0.8970(12) 0.3480(12) 0.0986(8) 0.083(5) Uani 1 1 d D . .
H19A H 0.8744 0.2943 0.1405 0.125 Uiso 1 1 calc R . .
H19B H 0.9050 0.3952 0.1265 0.125 Uiso 1 1 calc R . .
H19C H 0.9689 0.3344 0.0667 0.125 Uiso 1 1 calc R . .
C20 C 0.7027(13) 0.4258(10) 0.0807(9) 0.082(5) Uani 1 1 d D . .
H20A H 0.6379 0.4255 0.0516 0.123 Uiso 1 1 calc R . .
H20B H 0.7170 0.4875 0.0778 0.123 Uiso 1 1 calc R . .
H20C H 0.6869 0.3939 0.1392 0.123 Uiso 1 1 calc R . .
C21 C 0.8577(13) 0.4473(10) -0.0378(8) 0.074(5) Uani 1 1 d D . .
H21A H 0.8059 0.4621 -0.0801 0.112 Uiso 1 1 calc R . .
H21B H 0.9293 0.4214 -0.0608 0.112 Uiso 1 1 calc R . .
H21C H 0.8703 0.5015 -0.0214 0.112 Uiso 1 1 calc R . .
C22 C 0.4592(12) 0.3574(11) 0.5244(7) 0.070(5) Uani 1 1 d . . .
H22A H 0.5127 0.4021 0.5197 0.105 Uiso 1 1 calc R . .
H22B H 0.4711 0.3078 0.5725 0.105 Uiso 1 1 calc R . .
H22C H 0.3824 0.3846 0.5319 0.105 Uiso 1 1 calc R . .
C23 C 0.4037(8) 0.2069(8) 0.4483(6) 0.042(3) Uani 1 1 d D . .
C24 C 0.4762(12) 0.1311(9) 0.4962(9) 0.070(4) Uani 1 1 d D . .
H24A H 0.4847 0.1429 0.5499 0.106 Uiso 1 1 calc R . .
H24B H 0.5503 0.1262 0.4638 0.106 Uiso 1 1 calc R . .
H24C H 0.4404 0.0751 0.5058 0.106 Uiso 1 1 calc R . .
C25 C 0.2931(10) 0.2149(11) 0.5061(8) 0.072(5) Uani 1 1 d D . .
H25A H 0.3099 0.2167 0.5614 0.108 Uiso 1 1 calc R . .
H25B H 0.2502 0.1634 0.5111 0.108 Uiso 1 1 calc R . .
H25C H 0.2489 0.2697 0.4827 0.108 Uiso 1 1 calc R . .
C26 C 0.3791(12) 0.1818(10) 0.3696(7) 0.064(4) Uani 1 1 d D . .
H26A H 0.3211 0.2246 0.3438 0.096 Uiso 1 1 calc R . .
H26B H 0.3525 0.1218 0.3847 0.096 Uiso 1 1 calc R . .
H26C H 0.4478 0.1831 0.3299 0.096 Uiso 1 1 calc R . .
C27 C 0.4212(9) 0.4104(8) 0.3423(7) 0.042(3) Uani 1 1 d D . .
C28 C 0.4600(12) 0.4978(10) 0.3485(11) 0.082(5) Uani 1 1 d D . .
H28A H 0.5422 0.4959 0.3379 0.123 Uiso 1 1 calc R . .
H28B H 0.4351 0.5072 0.4046 0.123 Uiso 1 1 calc R . .
H28C H 0.4279 0.5468 0.3071 0.123 Uiso 1 1 calc R . .
C29 C 0.2925(11) 0.4191(11) 0.3565(9) 0.073(4) Uani 1 1 d D . .
H29A H 0.2634 0.3667 0.3464 0.109 Uiso 1 1 calc R . .
H29B H 0.2646 0.4730 0.3182 0.109 Uiso 1 1 calc R . .
H29C H 0.2672 0.4230 0.4142 0.109 Uiso 1 1 calc R . .
C30 C 0.4570(11) 0.3986(11) 0.2546(7) 0.067(5) Uani 1 1 d D . .
H30A H 0.4510 0.3365 0.2535 0.101 Uiso 1 1 calc R . .
H30B H 0.5350 0.4138 0.2369 0.101 Uiso 1 1 calc R . .
H30C H 0.4082 0.4379 0.2167 0.101 Uiso 1 1 calc R . .
C31 C 0.8332(13) 0.5569(10) 0.2838(9) 0.080(5) Uani 1 1 d D . .
C32 C 0.942(2) 0.5455(15) 0.2340(18) 0.24(2) Uani 1 1 d D . .
H32A H 0.9962 0.5122 0.2705 0.359 Uiso 1 1 calc R . .
H32B H 0.9683 0.6041 0.2056 0.359 Uiso 1 1 calc R . .
H32C H 0.9334 0.5125 0.1924 0.359 Uiso 1 1 calc R . .
C33 C 0.762(3) 0.6225(17) 0.231(2) 0.30(3) Uani 1 1 d D . .
H33A H 0.7023 0.6485 0.2658 0.456 Uiso 1 1 calc R . .
H33B H 0.7296 0.5932 0.1951 0.456 Uiso 1 1 calc R . .
H33C H 0.8081 0.6697 0.1958 0.456 Uiso 1 1 calc R . .
C34 C 0.855(2) 0.5893(17) 0.3550(14) 0.204(16) Uani 1 1 d D . .
H34A H 0.9192 0.5541 0.3793 0.307 Uiso 1 1 calc R . .
H34B H 0.7884 0.5832 0.3971 0.307 Uiso 1 1 calc R . .
H34C H 0.8709 0.6521 0.3362 0.307 Uiso 1 1 calc R . .
C35 C 0.7824(12) 0.0794(8) 0.5042(8) 0.060(4) Uani 1 1 d . . .
H35A H 0.8120 0.0513 0.4581 0.089 Uiso 1 1 calc R . .
H35B H 0.7016 0.0724 0.5183 0.089 Uiso 1 1 calc R . .
H35C H 0.8207 0.0510 0.5530 0.089 Uiso 1 1 calc R . .
C36 C 0.7992(9) 0.2449(9) 0.5723(7) 0.059(4) Uani 1 1 d D . .
C37 C 0.7946(15) 0.3453(10) 0.5538(8) 0.083(6) Uani 1 1 d D . .
H37A H 0.7271 0.3705 0.5275 0.124 Uiso 1 1 calc R . .
H37B H 0.8614 0.3663 0.5159 0.124 Uiso 1 1 calc R . .
H37C H 0.7922 0.3643 0.6059 0.124 Uiso 1 1 calc R . .
C38 C 0.8963(13) 0.2074(13) 0.6206(9) 0.100(7) Uani 1 1 d D . .
H38A H 0.9003 0.1421 0.6332 0.149 Uiso 1 1 calc R . .
H38B H 0.8857 0.2272 0.6729 0.149 Uiso 1 1 calc R . .
H38C H 0.9663 0.2285 0.5873 0.149 Uiso 1 1 calc R . .
C39 C 0.6944(13) 0.2125(13) 0.6285(8) 0.090(6) Uani 1 1 d D . .
H39A H 0.6285 0.2353 0.5995 0.136 Uiso 1 1 calc R . .
H39B H 0.6876 0.2340 0.6796 0.136 Uiso 1 1 calc R . .
H39C H 0.6992 0.1472 0.6427 0.136 Uiso 1 1 calc R . .
C40 C 0.9536(9) 0.2079(7) 0.4090(7) 0.042(3) Uani 1 1 d D . .
C41 C 1.0083(12) 0.2945(9) 0.3993(10) 0.078(5) Uani 1 1 d D . .
H41A H 1.0069 0.3069 0.4544 0.117 Uiso 1 1 calc R . .
H41B H 0.9669 0.3436 0.3640 0.117 Uiso 1 1 calc R . .
H41C H 1.0863 0.2888 0.3735 0.117 Uiso 1 1 calc R . .
C42 C 0.9489(12) 0.1984(13) 0.3196(8) 0.089(6) Uani 1 1 d D . .
H42A H 0.9090 0.1459 0.3221 0.133 Uiso 1 1 calc R . .
H42B H 1.0255 0.1913 0.2916 0.133 Uiso 1 1 calc R . .
H42C H 0.9094 0.2518 0.2885 0.133 Uiso 1 1 calc R . .
C43 C 1.0338(12) 0.1319(10) 0.4489(9) 0.075(5) Uani 1 1 d D . .
H43A H 1.0058 0.0747 0.4499 0.113 Uiso 1 1 calc R . .
H43B H 1.0387 0.1355 0.5061 0.113 Uiso 1 1 calc R . .
H43C H 1.1084 0.1367 0.4165 0.113 Uiso 1 1 calc R . .
C44 C 0.9136(12) 0.2178(10) -0.0251(8) 0.072(5) Uani 1 1 d . . .
H44A H 0.9567 0.1989 0.0226 0.107 Uiso 1 1 calc R . .
H44B H 0.9551 0.2604 -0.0698 0.107 Uiso 1 1 calc R . .
H44C H 0.9021 0.1658 -0.0453 0.107 Uiso 1 1 calc R . .

loop_
_atom_site_aniso_label
_atom_site_aniso_U_11
_atom_site_aniso_U_22
_atom_site_aniso_U_33
_atom_site_aniso_U_23
_atom_site_aniso_U_13
_atom_site_aniso_U_12
Hg1 0.0476(3) 0.0467(3) 0.0476(3) -0.0126(3) -0.0072(2) -0.0065(3)
Hg2 0.0366(3) 0.0346(3) 0.0320(2) -0.0112(2) -0.00102(18) -0.0038(2)
Hg3 0.0452(3) 0.0396(3) 0.0569(3) -0.0133(3) 0.0029(2) -0.0088(2)
Si1 0.043(2) 0.037(2) 0.0289(15) -0.0067(15) -0.0009(14) -0.0099(17)
Si2 0.064(2) 0.033(2) 0.0401(18) -0.0149(17) -0.0047(16) -0.0026(18)
Si3 0.055(2) 0.045(2) 0.0348(17) -0.0102(17) 0.0039(15) -0.0120(19)
Si4 0.0375(19) 0.037(2) 0.0332(16) -0.0095(16) -0.0035(13) -0.0033(16)
Si5 0.0313(18) 0.053(2) 0.0412(17) -0.0245(18) -0.0014(14) -0.0050(16)
Si6 0.0367(19) 0.042(2) 0.0419(18) -0.0090(17) -0.0090(15) -0.0010(17)
C1 0.108(13) 0.060(10) 0.052(8) -0.025(8) 0.008(8) -0.013(10)
C2 0.058(9) 0.031(8) 0.059(8) -0.014(7) -0.019(6) 0.002(6)
C3 0.100(13) 0.054(11) 0.084(10) -0.010(9) -0.026(9) -0.025(10)
C4 0.065(10) 0.064(11) 0.068(9) -0.009(9) 0.007(7) -0.010(9)
C5 0.098(14) 0.052(10) 0.092(12) -0.001(9) -0.019(10) -0.022(10)
C6 0.057(9) 0.041(8) 0.069(9) -0.027(7) -0.008(7) -0.006(7)
C7 0.083(13) 0.081(14) 0.113(13) -0.028(12) -0.022(10) 0.032(11)
C8 0.084(11) 0.046(9) 0.067(9) -0.003(8) -0.039(8) -0.006(8)
C9 0.078(11) 0.054(10) 0.085(10) -0.030(9) -0.023(9) 0.020(9)
C10 0.049(9) 0.076(12) 0.068(9) -0.020(9) -0.016(7) -0.007(8)
C11 0.075(13) 0.112(16) 0.137(15) -0.056(14) -0.057(11) 0.036(12)
C12 0.060(11) 0.17(2) 0.103(13) -0.023(14) -0.037(10) -0.005(13)
C13 0.077(14) 0.099(16) 0.142(17) -0.037(15) -0.003(12) -0.011(12)
C14 0.084(11) 0.072(11) 0.033(7) 0.002(7) -0.003(7) -0.043(9)
C15 0.162(19) 0.123(17) 0.038(8) -0.010(10) -0.010(9) -0.091(15)
C16 0.094(14) 0.088(14) 0.081(11) 0.042(10) -0.040(10) -0.030(12)
C17 0.18(2) 0.128(17) 0.026(7) -0.009(9) -0.006(9) -0.085(15)
C18 0.054(9) 0.042(8) 0.056(8) -0.009(7) -0.001(6) -0.016(7)
C19 0.090(12) 0.116(15) 0.057(9) -0.024(10) -0.014(8) -0.053(11)
C20 0.123(15) 0.051(10) 0.073(10) -0.027(9) 0.020(9) -0.032(10)
C21 0.102(13) 0.056(10) 0.061(9) -0.003(8) 0.015(8) -0.045(10)
C22 0.067(10) 0.105(13) 0.054(8) -0.054(9) -0.002(7) -0.001(9)
C23 0.024(6) 0.042(8) 0.056(7) -0.004(7) -0.002(5) -0.010(6)
C24 0.066(10) 0.047(10) 0.088(11) 0.013(8) -0.013(8) -0.022(8)
C25 0.041(8) 0.105(14) 0.058(8) -0.003(9) 0.004(7) -0.005(9)
C26 0.068(10) 0.067(11) 0.066(9) -0.022(8) -0.012(7) -0.022(9)
C27 0.034(7) 0.033(7) 0.059(7) -0.015(6) -0.002(6) 0.000(6)
C28 0.049(9) 0.070(12) 0.138(14) -0.036(11) -0.028(9) -0.002(9)
C29 0.064(11) 0.072(12) 0.085(10) -0.022(10) -0.015(8) -0.002(9)
C30 0.046(9) 0.092(13) 0.048(7) 0.002(8) -0.009(6) 0.019(8)
C31 0.092(13) 0.051(10) 0.097(12) -0.026(10) 0.042(10) -0.061(10)
C32 0.28(4) 0.11(2) 0.32(4) -0.11(2) 0.22(3) -0.14(2)
C33 0.29(4) 0.08(2) 0.51(6) 0.15(3) -0.26(5) -0.08(3)
C34 0.25(3) 0.15(2) 0.24(3) -0.14(2) 0.12(3) -0.12(2)
C35 0.061(10) 0.033(8) 0.074(9) 0.008(7) -0.011(7) -0.004(7)
C36 0.044(8) 0.097(13) 0.044(7) -0.020(8) -0.020(6) -0.004(8)
C37 0.129(16) 0.069(12) 0.060(9) -0.036(9) -0.040(9) 0.037(11)
C38 0.090(13) 0.15(2) 0.074(10) -0.046(13) -0.034(10) -0.001(13)
C39 0.088(13) 0.140(18) 0.051(9) -0.036(11) 0.005(8) -0.024(12)
C40 0.015(6) 0.050(8) 0.064(8) -0.019(7) -0.016(5) 0.004(6)
C41 0.053(10) 0.058(11) 0.126(14) -0.016(10) -0.018(9) -0.025(8)
C42 0.050(10) 0.144(17) 0.083(10) -0.068(12) 0.021(8) 0.003(11)
C43 0.054(10) 0.061(11) 0.095(11) 0.001(9) -0.011(8) 0.018(8)
C44 0.077(11) 0.074(11) 0.055(8) -0.014(9) 0.022(7) -0.011(9)

loop_
_geom_bond_atom_site_label_1
_geom_bond_atom_site_label_2
_geom_bond_distance
_geom_bond_site_symmetry_2
_geom_bond_publ_flag
Hg1 C10 2.167(14) . ?
Hg1 Si1 2.469(3) . ?
Hg2 Si4 2.487(3) . ?
Hg2 Si1 2.493(3) . ?
Hg3 C31 2.175(13) . ?
Hg3 Si4 2.464(4) . ?
Si1 Si3 2.371(5) . ?
Si1 Si2 2.387(5) . ?
Si2 C1 1.862(11) . ?
Si2 C2 1.914(14) . ?
Si2 C6 1.926(14) . ?
Si3 C44 1.875(13) . ?
Si3 C14 1.912(14) . ?
Si3 C18 1.952(13) . ?
Si4 Si5 2.383(4) . ?
Si4 Si6 2.388(5) . ?
Si5 C22 1.898(10) . ?
Si5 C27 1.931(13) . ?
Si5 C23 1.928(13) . ?
Si6 C35 1.904(13) . ?
Si6 C40 1.914(11) . ?
Si6 C36 1.933(12) . ?
C2 C3 1.527(13) . ?
C2 C4 1.553(12) . ?
C2 C5 1.524(13) . ?
C6 C8 1.527(12) . ?
C6 C9 1.523(13) . ?
C6 C7 1.538(13) . ?
C10 C11 1.507(14) . ?
C10 C12 1.517(14) . ?
C10 C13 1.497(14) . ?
C14 C16 1.539(14) . ?
C14 C15 1.546(14) . ?
C14 C17 1.541(13) . ?
C18 C21 1.537(13) . ?
C18 C19 1.543(13) . ?
C18 C20 1.540(13) . ?
C23 C24 1.519(13) . ?
C23 C26 1.536(12) . ?
C23 C25 1.540(12) . ?
C27 C28 1.514(13) . ?
C27 C30 1.512(12) . ?
C27 C29 1.534(13) . ?
C31 C32 1.463(16) . ?
C31 C33 1.462(16) . ?
C31 C34 1.464(16) . ?
C36 C38 1.504(13) . ?
C36 C39 1.511(13) . ?
C36 C37 1.509(14) . ?
C40 C41 1.525(13) . ?
C40 C43 1.525(12) . ?
C40 C42 1.543(12) . ?

loop_
_cod_related_entry_id
_cod_related_entry_database
_cod_related_entry_code
1 ChemSpider 30659592
